data_2231061
loop_
_publ_author_name
'Sahbani, Thameur'
'Smirani Sta, Wajda'
'S. Al-Deyab, Salem'
'Rzaigui, Mohamed'

_publ_section_title
;
 Homopiperazine-1,4-diium bis[hexaaquacobalt(II)] trisulfate
;
_journal_coeditor_code DN2704
_journal_issue 8
_journal_name_full 'Acta Crystallographica Section E'
_journal_page_first m1079
_journal_paper_doi 10.1107/S1600536811027012
_journal_volume 67
_journal_year 2011
_chemical_formula_iupac '(C5 H14 N2) [Co (H2 O)6]2 (S O4)3'
_chemical_formula_moiety 'C5 H14 N2 2+, 2(Co H12 O6 2+), 3(O4 S 2-)'
_chemical_formula_sum 'C5 H38 Co2 N2 O24 S3'
_chemical_formula_weight 724.41
_chemical_name_systematic
;
Homopiperazine-1,4-diium bis[hexaaquacobalt(II)] trisulfate
;
_space_group_IT_number 14
_symmetry_cell_setting monoclinic
_symmetry_space_group_name_Hall '-P 2ybc'
_symmetry_space_group_name_H-M 'P 1 21/c 1'
_atom_sites_solution_hydrogens geom
_atom_sites_solution_primary direct
_atom_sites_solution_secondary difmap
_audit_creation_method SHELXL-97
_cell_angle_alpha 90.00
_cell_angle_beta 106.65(2)
_cell_angle_gamma 90.00
_cell_formula_units_Z 4
_cell_length_a 14.109(2)
_cell_length_b 11.730(3)
_cell_length_c 16.696(5)
_cell_measurement_reflns_used 25
_cell_measurement_temperature 293(2)
_cell_measurement_theta_max 11
_cell_measurement_theta_min 9
_cell_volume 2647.3(11)
_computing_cell_refinement 'CAD-4 EXPRESS (Enraf--Nonius, 1994)'
_computing_data_collection 'CAD-4 EXPRESS (Enraf--Nonius, 1994)'
_computing_data_reduction 'XCAD4 (Harms & Wocadlo, 1995)'
_computing_molecular_graphics 'ORTEPIII (Burnett & Johnson, 1996) and ORTEP-3 for Windows (Farrugia, 1997)'
_computing_publication_material 'WinGX (Farrugia, 1999)'
_computing_structure_refinement 'SHELXL97 (Sheldrick, 2008)'
_computing_structure_solution 'SHELXS97 (Sheldrick, 2008)'
_diffrn_ambient_temperature 293
_diffrn_measured_fraction_theta_full 0.999
_diffrn_measured_fraction_theta_max 0.999
_diffrn_measurement_device_type 'Enraf--Nonius TurboCAD-4'
_diffrn_measurement_method 'Non-profiled \w'
_diffrn_radiation_monochromator graphite
_diffrn_radiation_source 'fine-focus sealed tube'
_diffrn_radiation_type AgK\a
_diffrn_radiation_wavelength 0.56085
_diffrn_reflns_av_R_equivalents 0.0444
_diffrn_reflns_av_sigmaI/netI 0.1075
_diffrn_reflns_limit_h_max 22
_diffrn_reflns_limit_h_min -23
_diffrn_reflns_limit_k_max 19
_diffrn_reflns_limit_k_min -2
_diffrn_reflns_limit_l_max 27
_diffrn_reflns_limit_l_min -1
_diffrn_reflns_number 16044
_diffrn_reflns_theta_full 27.95
_diffrn_reflns_theta_max 27.95
_diffrn_reflns_theta_min 2.01
_diffrn_standards_decay_% 5
_diffrn_standards_interval_time 120
_diffrn_standards_number 2
_exptl_absorpt_coefficient_mu 0.825
_exptl_absorpt_correction_type none
_exptl_crystal_colour pink
_exptl_crystal_density_diffrn 1.818
_exptl_crystal_density_method 'not measured'
_exptl_crystal_description block
_exptl_crystal_F_000 1504
_exptl_crystal_size_max 0.30
_exptl_crystal_size_mid 0.25
_exptl_crystal_size_min 0.20
_refine_diff_density_max 0.991
_refine_diff_density_min -1.077
_refine_ls_extinction_method none
_refine_ls_goodness_of_fit_ref 0.981
_refine_ls_hydrogen_treatment constr
_refine_ls_matrix_type full
_refine_ls_number_parameters 325
_refine_ls_number_reflns 12932
_refine_ls_number_restraints 0
_refine_ls_restrained_S_all 0.981
_refine_ls_R_factor_all 0.1751
_refine_ls_R_factor_gt 0.0636
_refine_ls_shift/su_max 0.001
_refine_ls_shift/su_mean 0.000
_refine_ls_structure_factor_coef Fsqd
_refine_ls_weighting_details 'calc w=1/[\s^2^(Fo^2^)+(0.0669P)^2^+0.0000P] where P=(Fo^2^+2Fc^2^)/3'
_refine_ls_weighting_scheme calc
_refine_ls_wR_factor_gt 0.1299
_refine_ls_wR_factor_ref 0.1633
_reflns_number_gt 6008
_reflns_number_total 12932
_reflns_threshold_expression I>2\s(I)
_cod_data_source_file dn2704.cif
_cod_data_source_block I
_cod_original_cell_volume 2647.2(11)
_cod_original_sg_symbol_H-M 'P 21/c'
_cod_database_code 2231061
_cod_database_fobs_code 2231061

loop_
_symmetry_equiv_pos_as_xyz
'x, y, z'
'-x, y+1/2, -z+1/2'
'-x, -y, -z'
'x, -y-1/2, z-1/2'

loop_
_atom_site_type_symbol
_atom_site_label
_atom_site_fract_x
_atom_site_fract_y
_atom_site_fract_z
_atom_site_U_iso_or_equiv
_atom_site_adp_type
_atom_site_calc_flag
_atom_site_refinement_flags
_atom_site_occupancy
_atom_site_symmetry_multiplicity
C C1 0.6475(3) 0.7803(3) 0.1987(3) 0.0438(9) Uani d . 1 1
H H1A 0.6081 0.8003 0.2357 0.053 Uiso calc R 1 1
H H1B 0.6124 0.8077 0.1434 0.053 Uiso calc R 1 1
C C2 0.6837(3) 0.5952(4) 0.2792(3) 0.0493(10) Uani d . 1 1
H H2A 0.6528 0.6333 0.3168 0.059 Uiso calc R 1 1
H H2B 0.6590 0.5176 0.2719 0.059 Uiso calc R 1 1
C C3 0.6529(3) 0.6551(4) 0.1953(3) 0.0491(10) Uani d . 1 1
H H3A 0.6994 0.6348 0.1647 0.059 Uiso calc R 1 1
H H3B 0.5885 0.6264 0.1639 0.059 Uiso calc R 1 1
C C4 0.8416(3) 0.7049(4) 0.3319(3) 0.0664(14) Uani d . 1 1
H H4A 0.8154 0.7480 0.3704 0.080 Uiso calc R 1 1
H H4B 0.9113 0.6923 0.3591 0.080 Uiso calc R 1 1
C C5 0.8332(3) 0.7752(4) 0.2587(4) 0.0730(16) Uani d . 1 1
H H5A 0.8397 0.7259 0.2139 0.088 Uiso calc R 1 1
H H5B 0.8889 0.8273 0.2715 0.088 Uiso calc R 1 1
Co Co1 0.56846(3) 0.25194(4) 0.08643(2) 0.02460(9) Uani d . 1 1
Co Co2 0.94025(3) 0.24877(4) 0.40481(2) 0.02251(9) Uani d . 1 1
N N1 0.7432(2) 0.8420(3) 0.2272(2) 0.0404(7) Uani d . 1 1
H H1C 0.7498 0.8842 0.1840 0.048 Uiso calc R 1 1
H H1D 0.7393 0.8909 0.2677 0.048 Uiso calc R 1 1
N N2 0.7916(2) 0.5921(3) 0.31858(16) 0.0354(6) Uani d . 1 1
H H2C 0.8193 0.5495 0.2864 0.042 Uiso calc R 1 1
H H2D 0.8034 0.5570 0.3684 0.042 Uiso calc R 1 1
O O1 0.52421(17) 0.0882(2) 0.10741(15) 0.0378(6) Uani d . 1 1
H H11 0.4658 0.0739 0.0776 0.057 Uiso d R 1 1
H H12 0.5326 0.0633 0.1566 0.057 Uiso d R 1 1
O O2 0.62291(18) 0.4116(2) 0.06991(15) 0.0371(6) Uani d . 1 1
H H21 0.6222 0.4355 0.0220 0.056 Uiso d R 1 1
H H22 0.6811 0.4136 0.1031 0.056 Uiso d R 1 1
O O3 0.71109(16) 0.1944(2) 0.14899(15) 0.0364(6) Uani d . 1 1
H H31 0.7212 0.1270 0.1347 0.055 Uiso d R 1 1
H H32 0.7584 0.2360 0.1434 0.055 Uiso d R 1 1
O O4 0.5609(2) 0.3149(2) 0.20264(15) 0.0451(7) Uani d . 1 1
H H41 0.5283 0.3739 0.2082 0.068 Uiso d R 1 1
H H42 0.5721 0.2755 0.2473 0.068 Uiso d R 1 1
O O5 0.57856(19) 0.1958(2) -0.03016(15) 0.0410(6) Uani d . 1 1
H H51 0.5925 0.2372 -0.0677 0.061 Uiso d R 1 1
H H52 0.6125 0.1348 -0.0284 0.061 Uiso d R 1 1
O O6 0.42671(17) 0.3068(2) 0.02907(17) 0.0432(6) Uani d . 1 1
H H61 0.4143 0.3709 0.0477 0.065 Uiso d R 1 1
H H62 0.3749 0.2664 0.0213 0.065 Uiso d R 1 1
O O7 0.79520(16) 0.3042(2) 0.33784(14) 0.0354(5) Uani d . 1 1
H H71 0.7881 0.3225 0.2877 0.053 Uiso d R 1 1
H H72 0.7495 0.2619 0.3443 0.053 Uiso d R 1 1
O O8 0.9567(2) 0.1818(2) 0.29491(14) 0.0437(7) Uani d . 1 1
H H81 0.9392 0.2135 0.2474 0.066 Uiso d R 1 1
H H82 0.9692 0.1118 0.2894 0.066 Uiso d R 1 1
O O9 0.89302(17) 0.0900(2) 0.43047(15) 0.0374(6) Uani d . 1 1
H H91 0.8367 0.0716 0.3985 0.056 Uiso d R 1 1
H H92 0.8957 0.0760 0.4810 0.056 Uiso d R 1 1
O O10 1.08348(15) 0.19433(19) 0.46827(14) 0.0316(5) Uani d . 1 1
H H101 1.1329 0.2347 0.4673 0.047 Uiso d R 1 1
H H102 1.0911 0.1261 0.4559 0.047 Uiso d R 1 1
O O11 0.92294(18) 0.3187(2) 0.51302(14) 0.0373(6) Uani d . 1 1
H H111 0.8898 0.3802 0.5077 0.056 Uiso d R 1 1
H H112 0.9133 0.2798 0.5528 0.056 Uiso d R 1 1
O O12 0.98677(16) 0.41338(19) 0.38252(13) 0.0310(5) Uani d . 1 1
H H121 1.0375 0.4311 0.4222 0.047 Uiso d R 1 1
H H122 0.9990 0.4271 0.3365 0.047 Uiso d R 1 1
O O13 0.98207(19) 0.4652(2) 0.22216(15) 0.0437(7) Uani d . 1 1
O O14 0.8746(2) 0.4821(2) 0.08156(14) 0.0432(6) Uani d . 1 1
O O15 0.80762(19) 0.4370(3) 0.19412(16) 0.0479(7) Uani d . 1 1
O O16 0.9033(2) 0.2994(2) 0.14824(14) 0.0424(6) Uani d . 1 1
O O17 0.6251(2) 0.17788(19) 0.33990(15) 0.0388(6) Uani d . 1 1
O O18 0.72061(19) 0.0123(3) 0.33110(19) 0.0585(9) Uani d . 1 1
O O19 0.6113(2) 0.0105(2) 0.41637(15) 0.0530(8) Uani d . 1 1
O O20 0.54614(17) 0.0078(2) 0.26795(14) 0.0355(5) Uani d . 1 1
O O21 0.83964(16) 0.9666(2) -0.00881(14) 0.0311(5) Uani d . 1 1
O O22 0.74559(16) 0.8156(2) 0.02875(18) 0.0408(6) Uani d . 1 1
O O23 0.66393(17) 0.9879(2) -0.03288(16) 0.0391(6) Uani d . 1 1
O O24 0.77366(19) 0.9889(2) 0.10789(14) 0.0390(6) Uani d . 1 1
S S1 0.89265(6) 0.42267(6) 0.16061(4) 0.02494(15) Uani d . 1 1
S S2 0.75433(5) 0.94014(6) 0.02367(5) 0.02542(16) Uani d . 1 1
S S3 0.62532(6) 0.05217(7) 0.33890(5) 0.02640(16) Uani d . 1 1

loop_
_atom_site_aniso_label
_atom_site_aniso_U_11
_atom_site_aniso_U_22
_atom_site_aniso_U_33
_atom_site_aniso_U_12
_atom_site_aniso_U_13
_atom_site_aniso_U_23
C1 0.0392(19) 0.043(2) 0.049(2) 0.0084(17) 0.0122(17) 0.0027(18)
C2 0.043(2) 0.055(3) 0.050(2) -0.0135(19) 0.0141(18) 0.014(2)
C3 0.045(2) 0.049(2) 0.045(2) -0.0027(19) 0.0006(18) -0.0013(19)
C4 0.064(3) 0.069(3) 0.043(2) -0.023(3) -0.022(2) 0.012(2)
C5 0.045(2) 0.069(3) 0.104(4) -0.020(2) 0.019(3) 0.011(3)
Co1 0.02776(19) 0.02164(19) 0.02410(19) 0.00090(17) 0.00694(15) 0.00093(17)
Co2 0.02656(18) 0.02121(18) 0.01983(17) -0.00148(17) 0.00676(14) 0.00051(16)
N1 0.0549(19) 0.0292(15) 0.0420(17) 0.0006(14) 0.0219(15) 0.0051(13)
N2 0.0460(16) 0.0365(16) 0.0223(13) 0.0025(14) 0.0077(12) 0.0077(12)
O1 0.0406(13) 0.0365(13) 0.0318(12) -0.0123(11) 0.0033(10) 0.0062(11)
O2 0.0455(14) 0.0309(13) 0.0322(12) -0.0101(11) 0.0066(11) 0.0041(10)
O3 0.0308(12) 0.0270(12) 0.0489(15) 0.0021(10) 0.0073(11) 0.0000(11)
O4 0.0683(18) 0.0411(15) 0.0299(13) 0.0241(14) 0.0203(12) 0.0061(11)
O5 0.0640(17) 0.0290(13) 0.0336(13) 0.0116(12) 0.0199(12) 0.0038(11)
O6 0.0328(12) 0.0296(13) 0.0599(17) 0.0037(11) 0.0015(12) -0.0117(12)
O7 0.0306(11) 0.0423(14) 0.0298(12) -0.0032(11) 0.0030(9) 0.0083(11)
O8 0.0777(19) 0.0295(13) 0.0240(11) 0.0162(13) 0.0147(12) 0.0012(10)
O9 0.0418(13) 0.0352(13) 0.0313(12) -0.0143(11) 0.0042(10) 0.0031(11)
O10 0.0279(11) 0.0249(11) 0.0390(13) -0.0002(9) 0.0050(10) -0.0015(10)
O11 0.0582(16) 0.0319(13) 0.0277(12) 0.0113(12) 0.0217(11) 0.0052(10)
O12 0.0341(11) 0.0331(12) 0.0240(10) -0.0109(10) 0.0054(9) 0.0014(9)
O13 0.0488(15) 0.0461(16) 0.0283(12) -0.0225(13) -0.0017(11) 0.0059(11)
O14 0.0696(18) 0.0322(13) 0.0225(11) -0.0079(13) 0.0047(12) 0.0063(10)
O15 0.0392(14) 0.066(2) 0.0419(15) 0.0050(14) 0.0169(12) -0.0046(14)
O16 0.0789(19) 0.0238(12) 0.0272(12) 0.0069(13) 0.0197(12) -0.0008(10)
O17 0.0590(16) 0.0233(11) 0.0326(13) -0.0089(11) 0.0106(12) 0.0022(10)
O18 0.0319(13) 0.071(2) 0.071(2) -0.0068(14) 0.0114(13) -0.0414(17)
O19 0.102(2) 0.0343(14) 0.0258(12) -0.0163(15) 0.0233(14) 0.0021(11)
O20 0.0375(13) 0.0345(13) 0.0289(12) -0.0097(11) 0.0007(10) -0.0023(10)
O21 0.0300(11) 0.0347(13) 0.0310(11) -0.0062(10) 0.0127(9) -0.0021(10)
O22 0.0342(13) 0.0215(11) 0.0671(18) -0.0031(10) 0.0150(12) 0.0015(12)
O23 0.0332(12) 0.0325(13) 0.0439(15) 0.0063(11) -0.0014(11) 0.0009(11)
O24 0.0532(15) 0.0383(14) 0.0278(12) 0.0034(12) 0.0150(11) -0.0033(11)
S1 0.0341(4) 0.0218(3) 0.0176(3) -0.0048(3) 0.0053(3) -0.0009(3)
S2 0.0250(3) 0.0205(3) 0.0309(4) 0.0007(3) 0.0083(3) -0.0009(3)
S3 0.0321(4) 0.0255(4) 0.0209(3) -0.0059(3) 0.0064(3) -0.0019(3)

loop_
_atom_type_symbol
_atom_type_description
_atom_type_scat_dispersion_real
_atom_type_scat_dispersion_imag
_atom_type_scat_source
C C 0.0015 0.0009 'International Tables Vol C Tables 4.2.6.8 and 6.1.1.4'
H H 0.0000 0.0000 'International Tables Vol C Tables 4.2.6.8 and 6.1.1.4'
Co Co 0.3050 0.6296 'International Tables Vol C Tables 4.2.6.8 and 6.1.1.4'
N N 0.0030 0.0019 'International Tables Vol C Tables 4.2.6.8 and 6.1.1.4'
O O 0.0056 0.0036 'International Tables Vol C Tables 4.2.6.8 and 6.1.1.4'
S S 0.0826 0.0763 'International Tables Vol C Tables 4.2.6.8 and 6.1.1.4'

loop_
_geom_angle_atom_site_label_1
_geom_angle_atom_site_label_2
_geom_angle_atom_site_label_3
_geom_angle
C3 C1 N1 116.5(3)
C3 C1 H1A 108.2
N1 C1 H1A 108.2
C3 C1 H1B 108.2
N1 C1 H1B 108.2
H1A C1 H1B 107.3
N2 C2 C3 114.1(3)
N2 C2 H2A 108.7
C3 C2 H2A 108.7
N2 C2 H2B 108.7
C3 C2 H2B 108.7
H2A C2 H2B 107.6
C1 C3 C2 115.6(4)
C1 C3 H3A 108.4
C2 C3 H3A 108.4
C1 C3 H3B 108.4
C2 C3 H3B 108.4
H3A C3 H3B 107.5
C5 C4 N2 117.4(4)
C5 C4 H4A 108.0
N2 C4 H4A 108.0
C5 C4 H4B 108.0
N2 C4 H4B 108.0
H4A C4 H4B 107.2
C4 C5 N1 117.5(4)
C4 C5 H5A 107.9
N1 C5 H5A 107.9
C4 C5 H5B 107.9
N1 C5 H5B 107.9
H5A C5 H5B 107.2
O6 Co1 O2 90.18(10)
O6 Co1 O1 93.94(10)
O2 Co1 O1 175.87(9)
O6 Co1 O3 177.76(10)
O2 Co1 O3 91.02(9)
O1 Co1 O3 84.85(9)
O6 Co1 O5 88.96(11)
O2 Co1 O5 91.94(10)
O1 Co1 O5 88.27(10)
O3 Co1 O5 92.89(10)
O6 Co1 O4 91.14(10)
O2 Co1 O4 85.66(10)
O1 Co1 O4 94.12(10)
O3 Co1 O4 87.06(10)
O5 Co1 O4 177.59(10)
O11 Co2 O9 92.90(10)
O11 Co2 O8 178.79(10)
O9 Co2 O8 88.09(10)
O11 Co2 O10 90.99(10)
O9 Co2 O10 86.67(9)
O8 Co2 O10 89.75(10)
O11 Co2 O12 84.92(9)
O9 Co2 O12 177.80(9)
O8 Co2 O12 94.08(10)
O10 Co2 O12 93.70(9)
O11 Co2 O7 90.08(10)
O9 Co2 O7 93.75(9)
O8 Co2 O7 89.17(10)
O10 Co2 O7 178.82(9)
O12 Co2 O7 85.91(9)
C5 N1 C1 118.1(3)
C5 N1 H1C 107.8
C1 N1 H1C 107.8
C5 N1 H1D 107.8
C1 N1 H1D 107.8
H1C N1 H1D 107.1
C2 N2 C4 115.4(3)
C2 N2 H2C 108.4
C4 N2 H2C 108.4
C2 N2 H2D 108.4
C4 N2 H2D 108.4
H2C N2 H2D 107.5
Co1 O1 H11 111.8
Co1 O1 H12 121.0
H11 O1 H12 110.1
Co1 O2 H21 121.5
Co1 O2 H22 105.3
H21 O2 H22 110.8
Co1 O3 H31 112.0
Co1 O3 H32 115.5
H31 O3 H32 107.6
Co1 O4 H41 123.8
Co1 O4 H42 124.7
H41 O4 H42 108.5
Co1 O5 H51 126.2
Co1 O5 H52 114.6
H51 O5 H52 104.7
Co1 O6 H61 112.4
Co1 O6 H62 125.1
H61 O6 H62 107.0
Co2 O7 H71 115.0
Co2 O7 H72 114.0
H71 O7 H72 113.5
Co2 O8 H81 126.0
Co2 O8 H82 122.8
H81 O8 H82 109.6
Co2 O9 H91 113.5
Co2 O9 H92 117.1
H91 O9 H92 110.1
Co2 O10 H101 120.0
Co2 O10 H102 109.8
H101 O10 H102 111.3
Co2 O11 H111 116.4
Co2 O11 H112 124.0
H111 O11 H112 109.4
Co2 O12 H121 108.8
Co2 O12 H122 119.2
H121 O12 H122 108.3
O14 S1 O13 111.44(15)
O14 S1 O15 110.01(17)
O13 S1 O15 109.02(16)
O14 S1 O16 110.02(14)
O13 S1 O16 109.24(17)
O15 S1 O16 106.99(17)
O23 S2 O24 110.93(15)
O23 S2 O22 110.19(15)
O24 S2 O22 109.09(16)
O23 S2 O21 109.37(15)
O24 S2 O21 108.66(14)
O22 S2 O21 108.55(14)
O19 S3 O18 109.6(2)
O19 S3 O20 109.45(16)
O18 S3 O20 108.66(15)
O19 S3 O17 109.02(15)
O18 S3 O17 109.01(17)
O20 S3 O17 111.07(15)

loop_
_geom_bond_atom_site_label_1
_geom_bond_atom_site_label_2
_geom_bond_distance
C1 C3 1.472(5)
C1 N1 1.486(5)
C1 H1A 0.9700
C1 H1B 0.9700
C2 N2 1.476(5)
C2 C3 1.515(5)
C2 H2A 0.9700
C2 H2B 0.9700
C3 H3A 0.9700
C3 H3B 0.9700
C4 C5 1.450(6)
C4 N2 1.486(5)
C4 H4A 0.9700
C4 H4B 0.9700
C5 N1 1.457(5)
C5 H5A 0.9700
C5 H5B 0.9700
Co1 O6 2.058(2)
Co1 O2 2.072(2)
Co1 O1 2.080(2)
Co1 O3 2.096(2)
Co1 O5 2.098(2)
Co1 O4 2.107(2)
Co2 O11 2.061(2)
Co2 O9 2.064(2)
Co2 O8 2.069(2)
Co2 O10 2.094(2)
Co2 O12 2.107(2)
Co2 O7 2.133(2)
N1 H1C 0.9000
N1 H1D 0.9000
N2 H2C 0.9000
N2 H2D 0.9000
O1 H11 0.8479
O1 H12 0.8471
O2 H21 0.8449
O2 H22 0.8494
O3 H31 0.8491
O3 H32 0.8530
O4 H41 0.8504
O4 H42 0.8533
O5 H51 0.8587
O5 H52 0.8573
O6 H61 0.8500
O6 H62 0.8494
O7 H71 0.8426
O7 H72 0.8447
O8 H81 0.8465
O8 H82 0.8513
O9 H91 0.8482
O9 H92 0.8494
O10 H101 0.8470
O10 H102 0.8411
O11 H111 0.8505
O11 H112 0.8482
O12 H121 0.8494
O12 H122 0.8503
O13 S1 1.467(2)
O14 S1 1.449(2)
O15 S1 1.472(3)
O16 S1 1.474(2)
O17 S3 1.475(2)
O18 S3 1.464(3)
O19 S3 1.448(3)
O20 S3 1.471(2)
O21 S2 1.488(2)
O22 S2 1.471(2)
O23 S2 1.463(2)
O24 S2 1.469(2)

loop_
_geom_hbond_atom_site_label_D
_geom_hbond_atom_site_label_H
_geom_hbond_atom_site_label_A
_geom_hbond_site_symmetry_A
_geom_hbond_distance_DH
_geom_hbond_distance_HA
_geom_hbond_distance_DA
_geom_hbond_angle_DHA
N1 H1C O24 . 0.90 1.87 2.758(4) 170.6
N1 H1D O18 1_565 0.90 1.84 2.723(4) 167.3
N2 H2C O15 . 0.90 2.00 2.820(4) 150.7
N2 H2D O21 4_576 0.90 1.99 2.850(4) 160.5
O1 H11 O23 3_665 0.85 1.91 2.738(3) 164.8
O1 H12 O20 . 0.85 1.93 2.774(3) 177.7
O2 H21 O19 4_565 0.84 1.84 2.682(4) 176.0
O2 H22 O15 . 0.85 2.00 2.843(4) 169.4
O3 H31 O24 1_545 0.85 1.89 2.722(3) 167.0
O3 H32 O16 . 0.85 2.16 2.982(4) 163.0
O3 H32 O15 . 0.85 2.53 3.152(4) 130.1
O4 H41 O20 2_655 0.85 1.99 2.840(3) 174.7
O4 H42 O17 . 0.85 1.90 2.733(3) 166.2
O5 H51 O17 4_565 0.86 2.00 2.855(3) 175.4
O5 H52 O23 1_545 0.86 1.88 2.726(3) 169.3
O6 H61 O19 2_655 0.85 1.82 2.665(4) 177.6
O6 H62 O22 3_665 0.85 1.92 2.749(3) 163.7
O7 H71 O15 . 0.84 2.14 2.908(4) 152.0
O7 H72 O17 . 0.84 2.00 2.829(3) 168.7
O8 H81 O16 . 0.85 1.88 2.722(3) 173.6
O8 H82 O13 2_745 0.85 1.88 2.725(3) 170.6
O9 H91 O18 . 0.85 1.84 2.681(3) 172.5
O9 H92 O14 4_566 0.85 1.91 2.742(4) 165.2
O10 H101 O22 2_745 0.85 1.94 2.788(3) 174.4
O10 H102 O14 2_745 0.84 1.91 2.742(3) 169.7
O11 H111 O21 4_576 0.85 1.92 2.759(3) 167.7
O11 H112 O16 4_566 0.85 1.88 2.729(3) 174.2
O12 H121 O21 2_745 0.85 1.96 2.806(3) 175.7
O12 H122 O13 . 0.85 1.91 2.728(3) 161.7
